data_7039563
loop_
_publ_author_name
'Zhou, Wen'
'Watson, Michael B.'
'Zheng, Shuai'
'Rath, Nigam P.'
'Mirica, Liviu M.'

_publ_section_title
;
 Ligand effects on the properties of Ni(iii) complexes:
 aerobically-induced aromatic cyanation at room temperature.
;
_journal_issue 40
_journal_name_full 'Dalton transactions (Cambridge, England : 2003)'
_journal_page_first 15886
_journal_page_last 15893
_journal_paper_doi 10.1039/c6dt02185a
_journal_volume 45
_journal_year 2016
_chemical_formula_moiety 'C23 H32 F2 N3 Ni, 2(H2 O)'
_chemical_formula_sum 'C23 H36 F2 N3 Ni O2'
_chemical_formula_weight 483.26
_chemical_name_systematic
; 
 ? 
;
_space_group_crystal_system monoclinic
_space_group_IT_number 14
_space_group_name_Hall '-P 2yn'
_space_group_name_H-M_alt 'P 1 21/n 1'
_symmetry_space_group_name_Hall '-P 2yn'
_symmetry_space_group_name_H-M 'P 1 21/n 1'
_atom_sites_solution_hydrogens mixed
_atom_sites_solution_primary direct
_atom_sites_solution_secondary difmap
_audit_creation_method SHELXL-2014
_audit_update_record
;
2016-03-07 deposited with the CCDC.
2016-06-16 downloaded from the CCDC.
;
_cell_angle_alpha 90
_cell_angle_beta 92.280(3)
_cell_angle_gamma 90
_cell_formula_units_Z 4
_cell_length_a 11.2020(7)
_cell_length_b 14.3642(9)
_cell_length_c 13.7494(10)
_cell_measurement_reflns_used 8845
_cell_measurement_temperature 100(2)
_cell_measurement_theta_max 27.58
_cell_measurement_theta_min 2.30
_cell_volume 2210.6(3)
_computing_cell_refinement 'Bruker SAINT'
_computing_data_collection 'Bruker APEX2'
_computing_data_reduction 'Bruker SAINT'
_computing_molecular_graphics 'Bruker SHELXTL'
_computing_publication_material 'Bruker SHELXTL'
_computing_structure_refinement 'SHELXL-2014 (Sheldrick, 2014)'
_computing_structure_solution 'SHELXT-2013 (Sheldrick, 2008)'
_diffrn_ambient_temperature 100(2)
_diffrn_measured_fraction_theta_full 1.000
_diffrn_measured_fraction_theta_max 0.998
_diffrn_measurement_device_type 'Bruker APEX-II CCD'
_diffrn_measurement_method '\f and \w scans'
_diffrn_radiation_type MoK\a
_diffrn_radiation_wavelength 0.71073
_diffrn_reflns_av_R_equivalents 0.0465
_diffrn_reflns_av_unetI/netI 0.0319
_diffrn_reflns_Laue_measured_fraction_full 1.000
_diffrn_reflns_Laue_measured_fraction_max 0.998
_diffrn_reflns_limit_h_max 13
_diffrn_reflns_limit_h_min -14
_diffrn_reflns_limit_k_max 13
_diffrn_reflns_limit_k_min -18
_diffrn_reflns_limit_l_max 18
_diffrn_reflns_limit_l_min -18
_diffrn_reflns_number 35932
_diffrn_reflns_point_group_measured_fraction_full 1.000
_diffrn_reflns_point_group_measured_fraction_max 0.998
_diffrn_reflns_theta_full 25.242
_diffrn_reflns_theta_max 27.840
_diffrn_reflns_theta_min 2.051
_exptl_absorpt_coefficient_mu 0.920
_exptl_absorpt_correction_T_max 0.7456
_exptl_absorpt_correction_T_min 0.6587
_exptl_absorpt_correction_type multi-scan
_exptl_absorpt_process_details 'sadabs v2012/1'
_exptl_crystal_colour green
_exptl_crystal_density_diffrn 1.452
_exptl_crystal_density_method 'not measured'
_exptl_crystal_description rectangular
_exptl_crystal_F_000 1028
_exptl_crystal_size_max 0.356
_exptl_crystal_size_mid 0.272
_exptl_crystal_size_min 0.095
_refine_diff_density_max 0.761
_refine_diff_density_min -0.580
_refine_diff_density_rms 0.071
_refine_ls_extinction_method none
_refine_ls_goodness_of_fit_ref 1.022
_refine_ls_hydrogen_treatment mixed
_refine_ls_matrix_type full
_refine_ls_number_parameters 298
_refine_ls_number_reflns 5236
_refine_ls_number_restraints 18
_refine_ls_restrained_S_all 1.022
_refine_ls_R_factor_all 0.0477
_refine_ls_R_factor_gt 0.0357
_refine_ls_shift/su_max 0.001
_refine_ls_shift/su_mean 0.000
_refine_ls_structure_factor_coef Fsqd
_refine_ls_weighting_details 'w=1/[\s^2^(Fo^2^)+(0.0436P)^2^+2.3364P] where P=(Fo^2^+2Fc^2^)/3'
_refine_ls_weighting_scheme calc
_refine_ls_wR_factor_gt 0.0874
_refine_ls_wR_factor_ref 0.0940
_reflns_Friedel_coverage 0.000
_reflns_number_gt 4347
_reflns_number_total 5236
_reflns_threshold_expression 'I > 2\s(I)'
_cod_data_source_file c6dt02185a2.cif
_cod_data_source_block l3214
_cod_depositor_comments 'Adding full bibliography for 7039563--7039565.cif.'
_cod_database_code 7039563
_shelx_space_group_comment
; 
The symmetry employed for this shelxl refinement is uniquely defined 
by the following loop, which should always be used as a source of 
symmetry information in preference to the above space-group names. 
They are only intended as comments. 
;
_shelx_estimated_absorpt_t_min 0.735
_shelx_estimated_absorpt_t_max 0.918
_shelxl_version_number 2014-1

loop_
_space_group_symop_operation_xyz
'x, y, z'
'-x+1/2, y+1/2, -z+1/2'
'-x, -y, -z'
'x-1/2, -y-1/2, z-1/2'

loop_
_atom_site_label
_atom_site_type_symbol
_atom_site_fract_x
_atom_site_fract_y
_atom_site_fract_z
_atom_site_U_iso_or_equiv
_atom_site_adp_type
_atom_site_occupancy
_atom_site_site_symmetry_order
_atom_site_calc_flag
_atom_site_refinement_flags_posn
_atom_site_refinement_flags_adp
Ni1 Ni 0.15348(2) 0.25739(2) 0.13496(2) 0.01076(8) Uani 1 1 d . .
F1 F 0.19683(10) 0.17716(8) 0.24287(8) 0.0148(2) Uani 1 1 d . .
F2 F 0.19520(10) 0.16037(8) 0.04734(9) 0.0155(3) Uani 1 1 d . .
N1 N 0.11692(16) 0.35355(12) 0.22384(13) 0.0161(4) Uani 1 1 d . .
N2 N -0.04556(15) 0.23688(11) 0.14325(12) 0.0121(3) Uani 1 1 d . .
N3 N 0.32279(15) 0.34398(11) 0.12097(12) 0.0124(3) Uani 1 1 d . .
C1 C 0.10750(17) 0.33619(12) 0.03012(13) 0.0092(4) Uani 1 1 d . .
C2 C 0.19615(19) 0.37404(14) -0.02334(15) 0.0150(4) Uani 1 1 d . .
C3 C 0.1636(2) 0.42541(14) -0.10588(15) 0.0175(4) Uani 1 1 d . .
H3 H 0.2230 0.4541 -0.1432 0.021 Uiso 1 1 calc R U
C4 C 0.0433(2) 0.43449(14) -0.13341(16) 0.0181(4) Uani 1 1 d . .
H4 H 0.0209 0.4672 -0.1914 0.022 Uiso 1 1 calc R U
C5 C -0.04458(19) 0.39613(14) -0.07684(15) 0.0163(4) Uani 1 1 d . .
H5 H -0.1266 0.4030 -0.0957 0.020 Uiso 1 1 calc R U
C6 C -0.01125(18) 0.34773(13) 0.00738(15) 0.0133(4) Uani 1 1 d . .
C7 C -0.09815(18) 0.31300(13) 0.08001(15) 0.0144(4) Uani 1 1 d . .
H7A H -0.1222 0.3655 0.1216 0.017 Uiso 1 1 calc R U
H7B H -0.1707 0.2893 0.0448 0.017 Uiso 1 1 calc R U
C8 C -0.06288(18) 0.26177(14) 0.24710(15) 0.0139(4) Uani 1 1 d . .
H8A H -0.0452 0.2071 0.2890 0.017 Uiso 1 1 calc R U
H8B H -0.1470 0.2800 0.2555 0.017 Uiso 1 1 calc R U
C9 C 0.01842(18) 0.34097(14) 0.27695(15) 0.0143(4) Uani 1 1 d . .
C10 C -0.00023(19) 0.39962(14) 0.35531(15) 0.0155(4) Uani 1 1 d . .
H10 H -0.0691 0.3929 0.3928 0.019 Uiso 1 1 calc R U
C11 C 0.08413(19) 0.46839(14) 0.37776(15) 0.0169(4) Uani 1 1 d . .
H11 H 0.0746 0.5069 0.4331 0.020 Uiso 1 1 calc R U
C12 C 0.18206(19) 0.48135(14) 0.32033(15) 0.0159(4) Uani 1 1 d . .
H12 H 0.2382 0.5294 0.3350 0.019 Uiso 1 1 calc R U
C13 C 0.19675(18) 0.42299(13) 0.24118(15) 0.0127(4) Uani 1 1 d . .
C14 C 0.29154(18) 0.43460(14) 0.16785(15) 0.0138(4) Uani 1 1 d . .
H14A H 0.2630 0.4789 0.1169 0.017 Uiso 1 1 calc R U
H14B H 0.3641 0.4613 0.2005 0.017 Uiso 1 1 calc R U
C15 C 0.32262(19) 0.35728(15) 0.01372(15) 0.0162(4) Uani 1 1 d . .
H15A H 0.3552 0.3012 -0.0176 0.019 Uiso 1 1 calc R U
H15B H 0.3734 0.4112 -0.0022 0.019 Uiso 1 1 calc R U
C16 C -0.09966(18) 0.14207(13) 0.11655(15) 0.0134(4) Uani 1 1 d . .
C17 C -0.08690(19) 0.12553(15) 0.00784(15) 0.0170(4) Uani 1 1 d . .
H17A H -0.1366 0.1703 -0.0292 0.026 Uiso 1 1 calc R U
H17B H -0.1128 0.0621 -0.0087 0.026 Uiso 1 1 calc R U
H17C H -0.0031 0.1336 -0.0084 0.026 Uiso 1 1 calc R U
C18 C -0.23282(19) 0.13784(15) 0.13896(17) 0.0182(4) Uani 1 1 d . .
H18A H -0.2424 0.1497 0.2084 0.027 Uiso 1 1 calc R U
H18B H -0.2644 0.0760 0.1222 0.027 Uiso 1 1 calc R U
H18C H -0.2766 0.1851 0.1005 0.027 Uiso 1 1 calc R U
C19 C -0.0319(2) 0.06546(14) 0.17248(17) 0.0188(4) Uani 1 1 d . .
H19A H 0.0527 0.0674 0.1567 0.028 Uiso 1 1 calc R U
H19B H -0.0655 0.0047 0.1541 0.028 Uiso 1 1 calc R U
H19C H -0.0392 0.0751 0.2425 0.028 Uiso 1 1 calc R U
C20 C 0.44115(18) 0.30592(14) 0.16230(16) 0.0149(4) Uani 1 1 d . .
C21 C 0.45542(19) 0.20606(15) 0.12665(18) 0.0201(5) Uani 1 1 d . .
H21A H 0.3826 0.1708 0.1387 0.030 Uiso 1 1 calc R U
H21B H 0.5236 0.1769 0.1616 0.030 Uiso 1 1 calc R U
H21C H 0.4693 0.2064 0.0567 0.030 Uiso 1 1 calc R U
C22 C 0.43690(19) 0.30418(15) 0.27294(15) 0.0173(4) Uani 1 1 d . .
H22A H 0.4323 0.3681 0.2975 0.026 Uiso 1 1 calc R U
H22B H 0.5092 0.2742 0.3004 0.026 Uiso 1 1 calc R U
H22C H 0.3665 0.2692 0.2920 0.026 Uiso 1 1 calc R U
C23 C 0.54776(19) 0.36527(15) 0.13165(17) 0.0188(4) Uani 1 1 d . .
H23A H 0.5586 0.3576 0.0617 0.028 Uiso 1 1 calc R U
H23B H 0.6203 0.3451 0.1679 0.028 Uiso 1 1 calc R U
H23C H 0.5323 0.4309 0.1458 0.028 Uiso 1 1 calc R U
O1S O 0.22081(15) 0.14974(14) -0.12120(11) 0.0280(4) Uani 1 1 d D U
H1S1 H 0.211(3) 0.1459(18) -0.0589(4) 0.042 Uiso 1 1 d D U
H1S2 H 0.222(3) 0.2093(4) -0.1323(19) 0.042 Uiso 1 1 d D U
O2S O 0.1532(2) 0.16357(16) 0.40707(13) 0.0438(6) Uani 1 1 d D U
H2S1 H 0.162(3) 0.160(2) 0.3446(5) 0.066 Uiso 1 1 d D U
H2S2 H 0.160(4) 0.2227(6) 0.420(2) 0.066 Uiso 1 1 d D U

loop_
_atom_site_aniso_label
_atom_site_aniso_U_11
_atom_site_aniso_U_22
_atom_site_aniso_U_33
_atom_site_aniso_U_23
_atom_site_aniso_U_13
_atom_site_aniso_U_12
Ni1 0.01075(13) 0.01072(13) 0.01073(13) -0.00034(10) -0.00061(9) 0.00147(9)
F1 0.0159(6) 0.0149(6) 0.0136(6) 0.0024(5) -0.0011(5) 0.0018(5)
F2 0.0176(6) 0.0152(6) 0.0137(6) -0.0033(5) 0.0004(5) 0.0027(5)
N1 0.0161(9) 0.0161(8) 0.0160(9) -0.0014(7) -0.0005(7) 0.0014(7)
N2 0.0122(8) 0.0110(8) 0.0130(8) 0.0000(6) -0.0016(6) 0.0011(6)
N3 0.0119(8) 0.0134(8) 0.0118(8) -0.0007(6) 0.0000(6) 0.0011(6)
C1 0.0134(9) 0.0074(8) 0.0068(9) 0.0001(7) -0.0019(7) 0.0011(7)
C2 0.0201(11) 0.0126(9) 0.0124(10) -0.0007(8) -0.0002(8) 0.0002(8)
C3 0.0271(12) 0.0122(9) 0.0131(10) 0.0002(8) 0.0011(8) -0.0010(8)
C4 0.0284(12) 0.0117(9) 0.0137(10) 0.0002(8) -0.0059(9) 0.0015(8)
C5 0.0190(11) 0.0128(9) 0.0163(11) -0.0025(8) -0.0077(8) 0.0032(8)
C6 0.0166(10) 0.0096(8) 0.0133(10) -0.0020(7) -0.0024(8) 0.0013(7)
C7 0.0124(10) 0.0117(9) 0.0188(11) 0.0009(8) -0.0016(8) 0.0026(7)
C8 0.0135(9) 0.0152(9) 0.0129(10) -0.0008(8) 0.0015(7) 0.0010(7)
C9 0.0135(10) 0.0156(9) 0.0135(10) -0.0004(8) -0.0018(8) 0.0022(7)
C10 0.0183(10) 0.0147(9) 0.0137(10) 0.0005(8) 0.0022(8) 0.0025(8)
C11 0.0224(11) 0.0146(9) 0.0135(10) -0.0034(8) -0.0001(8) 0.0009(8)
C12 0.0161(10) 0.0146(9) 0.0168(11) -0.0007(8) -0.0020(8) -0.0007(8)
C13 0.0115(9) 0.0115(9) 0.0150(10) 0.0012(7) -0.0015(7) 0.0021(7)
C14 0.0126(10) 0.0133(9) 0.0157(10) -0.0016(8) 0.0011(8) -0.0006(7)
C15 0.0180(10) 0.0184(10) 0.0122(10) 0.0007(8) 0.0010(8) -0.0008(8)
C16 0.0112(9) 0.0125(9) 0.0164(10) -0.0016(8) -0.0011(7) 0.0000(7)
C17 0.0165(10) 0.0177(10) 0.0168(11) -0.0047(8) -0.0007(8) -0.0016(8)
C18 0.0147(10) 0.0185(10) 0.0215(11) -0.0003(8) 0.0007(8) -0.0021(8)
C19 0.0194(11) 0.0133(9) 0.0234(12) 0.0018(8) -0.0032(9) 0.0011(8)
C20 0.0100(9) 0.0167(10) 0.0180(11) -0.0002(8) 0.0000(8) 0.0011(7)
C21 0.0138(10) 0.0173(10) 0.0291(13) -0.0034(9) -0.0019(9) 0.0030(8)
C22 0.0135(10) 0.0213(10) 0.0168(11) 0.0022(8) -0.0023(8) -0.0017(8)
C23 0.0133(10) 0.0204(10) 0.0227(12) -0.0017(9) 0.0013(8) -0.0013(8)
O1S 0.0195(8) 0.0577(12) 0.0072(7) -0.0004(8) 0.0051(6) 0.0009(8)
O2S 0.0522(13) 0.0721(15) 0.0079(8) 0.0120(9) 0.0128(8) 0.0318(12)

loop_
_atom_type_symbol
_atom_type_description
_atom_type_scat_dispersion_real
_atom_type_scat_dispersion_imag
_atom_type_scat_source
C C 0.0033 0.0016 'International Tables Vol C Tables 4.2.6.8 and 6.1.1.4'
H H 0.0000 0.0000 'International Tables Vol C Tables 4.2.6.8 and 6.1.1.4'
N N 0.0061 0.0033 'International Tables Vol C Tables 4.2.6.8 and 6.1.1.4'
F F 0.0171 0.0103 'International Tables Vol C Tables 4.2.6.8 and 6.1.1.4'
Ni Ni 0.3393 1.1124 'International Tables Vol C Tables 4.2.6.8 and 6.1.1.4'
O O 0.0106 0.0060 'International Tables Vol C Tables 4.2.6.8 and 6.1.1.4'

loop_
_geom_angle_atom_site_label_1
_geom_angle_atom_site_label_2
_geom_angle_atom_site_label_3
_geom_angle
C1 Ni1 N1 89.77(8)
C1 Ni1 F2 91.26(7)
N1 Ni1 F2 178.21(6)
C1 Ni1 F1 178.73(7)
N1 Ni1 F1 89.64(6)
F2 Ni1 F1 89.36(5)
C1 Ni1 N2 82.92(7)
N1 Ni1 N2 79.84(7)
F2 Ni1 N2 101.74(6)
F1 Ni1 N2 95.88(6)
C1 Ni1 N3 79.13(7)
N1 Ni1 N3 81.90(7)
F2 Ni1 N3 96.86(6)
F1 Ni1 N3 101.89(6)
N2 Ni1 N3 154.35(6)
C13 N1 C9 123.21(18)
C13 N1 Ni1 119.41(14)
C9 N1 Ni1 116.70(14)
C8 N2 C7 108.45(15)
C8 N2 C16 112.19(15)
C7 N2 C16 111.51(15)
C8 N2 Ni1 100.57(11)
C7 N2 Ni1 103.96(11)
C16 N2 Ni1 119.15(12)
C15 N3 C14 108.88(15)
C15 N3 C20 112.52(16)
C14 N3 C20 111.45(15)
C15 N3 Ni1 100.67(12)
C14 N3 Ni1 103.16(11)
C20 N3 Ni1 119.13(12)
C6 C1 C2 123.32(18)
C6 C1 Ni1 118.79(15)
C2 C1 Ni1 117.74(15)
C1 C2 C3 118.43(19)
C1 C2 C15 116.55(18)
C3 C2 C15 125.02(19)
C2 C3 C4 119.5(2)
C2 C3 H3 120.3
C4 C3 H3 120.3
C3 C4 C5 120.65(19)
C3 C4 H4 119.7
C5 C4 H4 119.7
C6 C5 C4 119.41(19)
C6 C5 H5 120.3
C4 C5 H5 120.3
C1 C6 C5 118.63(19)
C1 C6 C7 117.22(18)
C5 C6 C7 123.97(19)
N2 C7 C6 112.06(16)
N2 C7 H7A 109.2
C6 C7 H7A 109.2
N2 C7 H7B 109.2
C6 C7 H7B 109.2
H7A C7 H7B 107.9
N2 C8 C9 110.00(16)
N2 C8 H8A 109.7
C9 C8 H8A 109.7
N2 C8 H8B 109.7
C9 C8 H8B 109.7
H8A C8 H8B 108.2
N1 C9 C10 119.08(19)
N1 C9 C8 116.72(18)
C10 C9 C8 124.19(19)
C9 C10 C11 118.68(19)
C9 C10 H10 120.7
C11 C10 H10 120.7
C12 C11 C10 120.87(19)
C12 C11 H11 119.6
C10 C11 H11 119.6
C13 C12 C11 119.03(19)
C13 C12 H12 120.5
C11 C12 H12 120.5
N1 C13 C12 118.98(19)
N1 C13 C14 116.29(18)
C12 C13 C14 124.60(18)
N3 C14 C13 112.05(16)
N3 C14 H14A 109.2
C13 C14 H14A 109.2
N3 C14 H14B 109.2
C13 C14 H14B 109.2
H14A C14 H14B 107.9
N3 C15 C2 108.68(17)
N3 C15 H15A 110.0
C2 C15 H15A 110.0
N3 C15 H15B 110.0
C2 C15 H15B 110.0
H15A C15 H15B 108.3
C17 C16 C19 108.48(17)
C17 C16 N2 108.79(16)
C19 C16 N2 109.66(16)
C17 C16 C18 108.66(17)
C19 C16 C18 109.74(17)
N2 C16 C18 111.46(16)
C16 C17 H17A 109.5
C16 C17 H17B 109.5
H17A C17 H17B 109.5
C16 C17 H17C 109.5
H17A C17 H17C 109.5
H17B C17 H17C 109.5
C16 C18 H18A 109.5
C16 C18 H18B 109.5
H18A C18 H18B 109.5
C16 C18 H18C 109.5
H18A C18 H18C 109.5
H18B C18 H18C 109.5
C16 C19 H19A 109.5
C16 C19 H19B 109.5
H19A C19 H19B 109.5
C16 C19 H19C 109.5
H19A C19 H19C 109.5
H19B C19 H19C 109.5
N3 C20 C22 108.49(16)
N3 C20 C21 108.56(16)
C22 C20 C21 108.24(18)
N3 C20 C23 111.86(17)
C22 C20 C23 109.73(17)
C21 C20 C23 109.88(17)
C20 C21 H21A 109.5
C20 C21 H21B 109.5
H21A C21 H21B 109.5
C20 C21 H21C 109.5
H21A C21 H21C 109.5
H21B C21 H21C 109.5
C20 C22 H22A 109.5
C20 C22 H22B 109.5
H22A C22 H22B 109.5
C20 C22 H22C 109.5
H22A C22 H22C 109.5
H22B C22 H22C 109.5
C20 C23 H23A 109.5
C20 C23 H23B 109.5
H23A C23 H23B 109.5
C20 C23 H23C 109.5
H23A C23 H23C 109.5
H23B C23 H23C 109.5
H1S1 O1S H1S2 103.7(18)
H2S1 O2S H2S2 103.7(19)

loop_
_geom_bond_atom_site_label_1
_geom_bond_atom_site_label_2
_geom_bond_distance
Ni1 C1 1.8882(18)
Ni1 N1 1.8997(18)
Ni1 F2 1.9123(12)
Ni1 F1 1.9256(12)
Ni1 N2 2.2564(17)
Ni1 N3 2.2827(17)
N1 C13 1.354(3)
N1 C9 1.359(3)
N2 C8 1.492(3)
N2 C7 1.503(2)
N2 C16 1.529(2)
N3 C15 1.487(3)
N3 C14 1.500(2)
N3 C20 1.523(3)
C1 C6 1.364(3)
C1 C2 1.371(3)
C2 C3 1.390(3)
C2 C15 1.506(3)
C3 C4 1.391(3)
C3 H3 0.9500
C4 C5 1.393(3)
C4 H4 0.9500
C5 C6 1.389(3)
C5 H5 0.9500
C6 C7 1.507(3)
C7 H7A 0.9900
C7 H7B 0.9900
C8 C9 1.504(3)
C8 H8A 0.9900
C8 H8B 0.9900
C9 C10 1.390(3)
C10 C11 1.393(3)
C10 H10 0.9500
C11 C12 1.389(3)
C11 H11 0.9500
C12 C13 1.389(3)
C12 H12 0.9500
C13 C14 1.502(3)
C14 H14A 0.9900
C14 H14B 0.9900
C15 H15A 0.9900
C15 H15B 0.9900
C16 C17 1.526(3)
C16 C19 1.527(3)
C16 C18 1.536(3)
C17 H17A 0.9800
C17 H17B 0.9800
C17 H17C 0.9800
C18 H18A 0.9800
C18 H18B 0.9800
C18 H18C 0.9800
C19 H19A 0.9800
C19 H19B 0.9800
C19 H19C 0.9800
C20 C22 1.524(3)
C20 C21 1.526(3)
C20 C23 1.540(3)
C21 H21A 0.9800
C21 H21B 0.9800
C21 H21C 0.9800
C22 H22A 0.9800
C22 H22B 0.9800
C22 H22C 0.9800
C23 H23A 0.9800
C23 H23B 0.9800
C23 H23C 0.9800
O1S H1S1 0.869(2)
O1S H1S2 0.868(2)
O2S H2S1 0.869(2)
O2S H2S2 0.869(2)

loop_
_geom_hbond_atom_site_label_D
_geom_hbond_atom_site_label_H
_geom_hbond_atom_site_label_A
_geom_hbond_distance_DH
_geom_hbond_distance_HA
_geom_hbond_distance_DA
_geom_hbond_angle_DHA
_geom_hbond_site_symmetry_A
C8 H8B O1S 0.99 2.51 3.334(3) 141.0 4_566
C10 H10 O1S 0.95 2.43 3.233(3) 141.9 4_566
C12 H12 F1 0.95 2.50 3.256(2) 136.7 2
C17 H17C F2 0.98 2.35 3.224(2) 147.7 .
C19 H19A F1 0.98 2.52 3.143(2) 121.4 .
C21 H21A F2 0.98 2.41 3.141(2) 131.2 .
C22 H22C F1 0.98 2.39 3.262(2) 147.9 .
C23 H23A O2S 0.98 2.43 3.375(3) 161.2 4_665
O1S H1S1 F2 0.869(2) 1.493(6) 2.3513(19) 168(3) .
O2S H2S1 F1 0.869(2) 1.487(9) 2.337(2) 165(3) .

loop_
_geom_torsion_atom_site_label_1
_geom_torsion_atom_site_label_2
_geom_torsion_atom_site_label_3
_geom_torsion_atom_site_label_4
_geom_torsion
C1 Ni1 N1 C13 -80.28(16)
F1 Ni1 N1 C13 100.83(16)
N2 Ni1 N1 C13 -163.13(16)
N3 Ni1 N1 C13 -1.23(15)
C1 Ni1 N1 C9 108.87(16)
F1 Ni1 N1 C9 -70.01(15)
N2 Ni1 N1 C9 26.03(15)
N3 Ni1 N1 C9 -172.08(16)
N1 Ni1 C1 C6 -78.67(16)
F2 Ni1 C1 C6 102.79(15)
N2 Ni1 C1 C6 1.12(15)
N3 Ni1 C1 C6 -160.47(16)
N1 Ni1 C1 C2 105.58(16)
F2 Ni1 C1 C2 -72.96(15)
N2 Ni1 C1 C2 -174.63(16)
N3 Ni1 C1 C2 23.78(15)
C6 C1 C2 C3 -1.2(3)
Ni1 C1 C2 C3 174.36(15)
C6 C1 C2 C15 177.99(18)
Ni1 C1 C2 C15 -6.5(2)
C1 C2 C3 C4 -2.0(3)
C15 C2 C3 C4 178.93(19)
C2 C3 C4 C5 2.8(3)
C3 C4 C5 C6 -0.5(3)
C2 C1 C6 C5 3.4(3)
Ni1 C1 C6 C5 -172.05(14)
C2 C1 C6 C7 -172.02(18)
Ni1 C1 C6 C7 12.5(2)
C4 C5 C6 C1 -2.5(3)
C4 C5 C6 C7 172.63(18)
C8 N2 C7 C6 128.56(17)
C16 N2 C7 C6 -107.43(18)
Ni1 N2 C7 C6 22.17(18)
C1 C6 C7 N2 -24.6(2)
C5 C6 C7 N2 160.16(18)
C7 N2 C8 C9 -71.59(19)
C16 N2 C8 C9 164.81(15)
Ni1 N2 C8 C9 37.13(16)
C13 N1 C9 C10 -2.4(3)
Ni1 N1 C9 C10 168.05(15)
C13 N1 C9 C8 178.73(18)
Ni1 N1 C9 C8 -10.8(2)
N2 C8 C9 N1 -22.5(2)
N2 C8 C9 C10 158.67(19)
N1 C9 C10 C11 -1.1(3)
C8 C9 C10 C11 177.62(19)
C9 C10 C11 C12 3.1(3)
C10 C11 C12 C13 -1.7(3)
C9 N1 C13 C12 3.9(3)
Ni1 N1 C13 C12 -166.32(15)
C9 N1 C13 C14 -172.24(18)
Ni1 N1 C13 C14 17.5(2)
C11 C12 C13 N1 -1.8(3)
C11 C12 C13 C14 174.02(19)
C15 N3 C14 C13 131.86(17)
C20 N3 C14 C13 -103.44(19)
Ni1 N3 C14 C13 25.54(18)
N1 C13 C14 N3 -30.3(2)
C12 C13 C14 N3 153.76(19)
C14 N3 C15 C2 -68.4(2)
C20 N3 C15 C2 167.50(16)
Ni1 N3 C15 C2 39.59(17)
C1 C2 C15 N3 -27.3(2)
C3 C2 C15 N3 151.85(19)
C8 N2 C16 C17 175.55(16)
C7 N2 C16 C17 53.7(2)
Ni1 N2 C16 C17 -67.43(18)
C8 N2 C16 C19 -66.0(2)
C7 N2 C16 C19 172.16(17)
Ni1 N2 C16 C19 51.1(2)
C8 N2 C16 C18 55.8(2)
C7 N2 C16 C18 -66.1(2)
Ni1 N2 C16 C18 172.78(13)
C15 N3 C20 C22 174.28(16)
C14 N3 C20 C22 51.6(2)
Ni1 N3 C20 C22 -68.30(18)
C15 N3 C20 C21 -68.3(2)
C14 N3 C20 C21 169.06(17)
Ni1 N3 C20 C21 49.1(2)
C15 N3 C20 C23 53.1(2)
C14 N3 C20 C23 -69.5(2)
Ni1 N3 C20 C23 170.53(13)
